data_1100119
loop_
_publ_author_name
'K. Adil'
'M. Leblanc'
'V. Maisonneuve'

_publ_contact_author_address
;
Laboratoire des Oxydes et Fluorures - UMR 6010 CNRS,
Facult\'e des Sciences, Universit\'e du Maine,
Avenue Olivier Messiaen, 72085 Le Mans Cedex 9,
France
;
_publ_contact_author_email vincent.maisonneuve@univ-lemans.fr
_publ_contact_author_fax '(33) 2 43 83 35 06'
_publ_contact_author_name 'Vincent MAISONNEUVE'
_publ_contact_author_phone '(33) 2 43 83 35 61'
_publ_section_title
;
[H~4~tren].(Al~2~F~10~).H~2~O
;
_journal_issue 10
_journal_name_full 'Acta Crystallographica, Section E'
_journal_page_first m1379
_journal_page_last m1381
_journal_paper_category EM
_journal_paper_doi 10.1107/S1600536804020203
_journal_volume 60
_journal_year 2004
_chemical_formula_iupac 'C6 H22 N4 4+, Al2 F10 4- , H2 O'
_chemical_formula_moiety 'C6 H22 N4, Al2 F10, H2 O'
_chemical_formula_sum 'C6 H24 Al2 F10 N4 O'
_chemical_formula_weight 412.23
_chemical_name_common '[HN(CH2CH2NH3)3].(Al2F10).H2O'
_space_group_IT_number 2
_space_group_name_Hall '-P 1'
_space_group_name_H-M_alt 'P -1'
_symmetry_cell_setting triclinic
_symmetry_space_group_name_Hall '-P 1'
_symmetry_space_group_name_H-M 'P -1'
_atom_sites_solution_hydrogens geom
_atom_sites_solution_primary direct
_atom_sites_solution_secondary difmap
_audit_creation_method SHELXL97
_cell_angle_alpha 105.87(2)
_cell_angle_beta 97.74(3)
_cell_angle_gamma 106.317(15)
_cell_formula_units_Z 2
_cell_length_a 7.6996(16)
_cell_length_b 8.838(2)
_cell_length_c 12.197(4)
_cell_measurement_reflns_used 32
_cell_measurement_temperature 293(2)
_cell_measurement_theta_max 32
_cell_measurement_theta_min 28
_cell_volume 745.8(4)
_computing_cell_refinement Stadi4
_computing_data_collection 'Stadi4 (Stoe, 1998)'
_computing_data_reduction 'XRED32 (Stoe, 1998)'
_computing_molecular_graphics 'DIAMOND (Brandenburg, 2001)'
_computing_publication_material 'ENCIFER (Allen et al. (2004)'
_computing_structure_refinement 'SHELXL97 (Sheldrick, 1997)'
_computing_structure_solution 'SHELXS86 (Sheldrick, 1985)'
_diffrn_ambient_temperature 293(2)
_diffrn_detector_area_resol_mean ?
_diffrn_measured_fraction_theta_full 0.985
_diffrn_measured_fraction_theta_max 0.985
_diffrn_measurement_device_type 'Siemens AED2 diffractometer'
_diffrn_measurement_method '2\q/\w scans'
_diffrn_radiation_monochromator graphite
_diffrn_radiation_source 'fine-focus sealed tube'
_diffrn_radiation_type MoK\a
_diffrn_radiation_wavelength 0.71069
_diffrn_reflns_av_R_equivalents 0.0000
_diffrn_reflns_av_sigmaI/netI 0.0384
_diffrn_reflns_limit_h_max 10
_diffrn_reflns_limit_h_min -10
_diffrn_reflns_limit_k_max 11
_diffrn_reflns_limit_k_min -12
_diffrn_reflns_limit_l_max 17
_diffrn_reflns_limit_l_min 0
_diffrn_reflns_number 4283
_diffrn_reflns_theta_full 29.96
_diffrn_reflns_theta_max 29.96
_diffrn_reflns_theta_min 1.78
_diffrn_standards_decay_% 15
_diffrn_standards_interval_count ?
_diffrn_standards_interval_time 120
_diffrn_standards_number 3
_exptl_absorpt_coefficient_mu 0.313
_exptl_absorpt_correction_T_max 0.967
_exptl_absorpt_correction_T_min 0.934
_exptl_absorpt_correction_type gaussian
_exptl_absorpt_process_details '(SHELX76; Sheldrick, 1976)'
_exptl_crystal_colour colorless
_exptl_crystal_density_diffrn 1.836
_exptl_crystal_density_meas ?
_exptl_crystal_density_method 'not measured'
_exptl_crystal_description 'parallepiped '
_exptl_crystal_F_000 424.0
_exptl_crystal_size_max 0.135
_exptl_crystal_size_mid 0.095
_exptl_crystal_size_min 0.086
_refine_diff_density_max 1.217
_refine_diff_density_min -0.730
_refine_ls_extinction_coef ?
_refine_ls_extinction_method none
_refine_ls_goodness_of_fit_ref 1.053
_refine_ls_hydrogen_treatment constr
_refine_ls_matrix_type full
_refine_ls_number_parameters 212
_refine_ls_number_reflns 4269
_refine_ls_number_restraints 0
_refine_ls_restrained_S_all 1.053
_refine_ls_R_factor_all 0.0749
_refine_ls_R_factor_gt 0.0432
_refine_ls_shift/su_max 0.000
_refine_ls_shift/su_mean 0.000
_refine_ls_structure_factor_coef Fsqd
_refine_ls_weighting_details 'calc w = 1/[\s^2^(Fo^2^)+(0.0562P)^2^+0.5017P] where P = (Fo^2^+2Fc^2^)/3'
_refine_ls_weighting_scheme calc
_refine_ls_wR_factor_gt 0.1075
_refine_ls_wR_factor_ref 0.1233
_reflns_number_gt 3119
_reflns_number_total 4283
_reflns_threshold_expression >2\s(I)
_cod_depositor_comments
;
The following automatic conversions were performed:
'_geom_bond_publ_flag' value 'Y' changed to 'y' according to
'/home/saulius/struct/CIF-dictionaries/cif_core.dic' dictionary named
'cif_core.dic' version 2.4.1 from 2010-06-29.

Automatic conversion script
Id: cif_fix_enum 1527 2010-12-29 10:47:43Z saulius 
;
_cod_database_code 1100119

loop_
_symmetry_equiv_pos_as_xyz
'x, y, z'
'-x, -y, -z'

loop_
_atom_site_label
_atom_site_fract_x
_atom_site_fract_y
_atom_site_fract_z
_atom_site_U_iso_or_equiv
_atom_site_adp_type
_atom_site_calc_flag
_atom_site_refinement_flags
_atom_site_occupancy
_atom_site_disorder_assembly
_atom_site_disorder_group
_atom_site_type_symbol
Al1 0.64711(9) 0.10387(8) -0.03968(6) 0.01633(14) Uani d . 1 . . Al
Al2 0.13806(9) 0.16839(8) -0.43328(6) 0.01701(14) Uani d . 1 . . Al
F1 0.50347(17) 0.11929(15) 0.07394(11) 0.0185(3) Uani d . 1 . . F
F2 0.47946(19) 0.13192(18) -0.13743(12) 0.0237(3) Uani d . 1 . . F
F3 0.7706(2) 0.05726(19) -0.15113(13) 0.0284(3) Uani d . 1 . . F
F4 0.7824(2) 0.31966(17) 0.01730(13) 0.0276(3) Uani d . 1 . . F
F5 0.81633(18) 0.07178(17) 0.06038(12) 0.0239(3) Uani d . 1 . . F
F6 -0.02659(17) -0.01903(16) -0.41057(11) 0.0197(3) Uani d . 1 . . F
F7 0.2119(2) 0.27790(18) -0.28188(12) 0.0295(3) Uani d . 1 . . F
F8 0.2803(2) 0.32431(19) -0.47908(13) 0.0295(3) Uani d . 1 . . F
F9 0.30964(18) 0.06826(18) -0.43321(13) 0.0265(3) Uani d . 1 . . F
F10 -0.04581(19) 0.25217(17) -0.44759(12) 0.0240(3) Uani d . 1 . . F
N1 0.0976(2) 0.3777(2) 0.17887(16) 0.0179(3) Uani d . 1 . . N
H1A -0.0065 0.3262 0.1199 0.0400(18) Uiso calc R 1 . . H
C1 0.2498(3) 0.3213(3) 0.1338(2) 0.0236(4) Uani d . 1 . . C
H1B 0.2190 0.2027 0.1213 0.0400(18) Uiso calc R 1 . . H
H1C 0.3646 0.3784 0.1935 0.0400(18) Uiso calc R 1 . . H
C2 0.2821(3) 0.3530(3) 0.0209(2) 0.0245(5) Uani d . 1 . . C
H2D 0.2606 0.4559 0.0205 0.0400(18) Uiso calc R 1 . . H
H2E 0.4106 0.3670 0.0177 0.0400(18) Uiso calc R 1 . . H
N2 0.1587(3) 0.2149(3) -0.08402(18) 0.0241(4) Uani d . 1 . . N
H2A 0.1776 0.1202 -0.0838 0.0400(18) Uiso calc R 1 . . H
H2B 0.1837 0.2370 -0.1483 0.0400(18) Uiso calc R 1 . . H
H2C 0.0406 0.2047 -0.0830 0.0400(18) Uiso calc R 1 . . H
C3 0.1333(3) 0.5622(3) 0.20895(19) 0.0186(4) Uani d . 1 . . C
H3D 0.0367 0.5900 0.2452 0.0400(18) Uiso calc R 1 . . H
H3E 0.1270 0.5907 0.1375 0.0400(18) Uiso calc R 1 . . H
C4 0.3216(3) 0.6652(3) 0.2914(2) 0.0256(5) Uani d . 1 . . C
H4D 0.3398 0.6215 0.3552 0.0400(18) Uiso calc R 1 . . H
H4E 0.4193 0.6585 0.2497 0.0400(18) Uiso calc R 1 . . H
N3 0.3309(3) 0.8409(2) 0.33845(17) 0.0219(4) Uani d . 1 . . N
H3A 0.2514 0.8483 0.3847 0.0400(18) Uiso calc R 1 . . H
H3B 0.3013 0.8770 0.2795 0.0400(18) Uiso calc R 1 . . H
H3C 0.4457 0.9033 0.3795 0.0400(18) Uiso calc R 1 . . H
C5 0.0564(3) 0.3155(3) 0.2787(2) 0.0256(5) Uani d . 1 . . C
H5A 0.1567 0.3792 0.3475 0.0400(18) Uiso calc R 1 . . H
H5B 0.0491 0.1994 0.2585 0.0400(18) Uiso calc R 1 . . H
C6 -0.1256(4) 0.3314(3) 0.3062(2) 0.0282(5) Uani d . 1 . . C
H6A -0.0996 0.4212 0.3793 0.0400(18) Uiso calc R 1 . . H
H6B -0.1902 0.3598 0.2449 0.0400(18) Uiso calc R 1 . . H
N4 -0.2461(3) 0.1757(3) 0.31569(19) 0.0263(4) Uani d . 1 . . N
H4A -0.2815 0.0961 0.2462 0.0400(18) Uiso calc R 1 . . H
H4B -0.3459 0.1922 0.3390 0.0400(18) Uiso calc R 1 . . H
H4C -0.1837 0.1448 0.3676 0.0400(18) Uiso calc R 1 . . H
OW 0.5195(4) 0.3353(4) 0.3911(3) 0.0755(9) Uani d . 1 . . O
H1W 0.4355 0.3238 0.4350 0.0400(18) Uiso d . 1 . . H
H2W 0.5840 0.4481 0.4103 0.0400(18) Uiso d . 1 . . H

loop_
_atom_site_aniso_label
_atom_site_aniso_U_11
_atom_site_aniso_U_22
_atom_site_aniso_U_33
_atom_site_aniso_U_12
_atom_site_aniso_U_13
_atom_site_aniso_U_23
Al1 0.0143(3) 0.0191(3) 0.0176(3) 0.0061(2) 0.0036(2) 0.0085(2)
Al2 0.0152(3) 0.0213(3) 0.0151(3) 0.0058(2) 0.0041(2) 0.0068(2)
F1 0.0195(6) 0.0174(6) 0.0183(6) 0.0063(5) 0.0056(5) 0.0045(5)
F2 0.0230(7) 0.0311(7) 0.0227(7) 0.0131(6) 0.0040(5) 0.0140(6)
F3 0.0264(7) 0.0383(8) 0.0298(7) 0.0155(6) 0.0147(6) 0.0170(6)
F4 0.0266(7) 0.0207(7) 0.0325(8) 0.0028(6) -0.0011(6) 0.0130(6)
F5 0.0181(6) 0.0242(7) 0.0304(7) 0.0074(5) -0.0006(5) 0.0131(6)
F6 0.0198(6) 0.0233(6) 0.0157(6) 0.0052(5) 0.0053(5) 0.0075(5)
F7 0.0346(8) 0.0326(8) 0.0159(6) 0.0067(6) 0.0027(6) 0.0058(6)
F8 0.0283(7) 0.0301(8) 0.0297(8) 0.0031(6) 0.0118(6) 0.0138(6)
F9 0.0165(6) 0.0298(7) 0.0317(8) 0.0089(6) 0.0022(5) 0.0080(6)
F10 0.0233(7) 0.0255(7) 0.0261(7) 0.0114(6) 0.0069(5) 0.0089(6)
N1 0.0178(8) 0.0198(8) 0.0174(8) 0.0070(7) 0.0040(7) 0.0071(7)
C1 0.0241(11) 0.0259(11) 0.0262(11) 0.0143(9) 0.0082(9) 0.0092(9)
C2 0.0262(11) 0.0231(11) 0.0305(12) 0.0118(9) 0.0140(9) 0.0111(9)
N2 0.0263(10) 0.0282(10) 0.0259(10) 0.0142(8) 0.0101(8) 0.0140(8)
C3 0.0180(9) 0.0188(10) 0.0199(10) 0.0071(8) 0.0039(8) 0.0072(8)
C4 0.0175(10) 0.0216(11) 0.0327(12) 0.0044(8) 0.0010(9) 0.0058(9)
N3 0.0181(9) 0.0237(9) 0.0204(9) 0.0049(7) 0.0038(7) 0.0042(7)
C5 0.0272(11) 0.0308(12) 0.0266(12) 0.0113(10) 0.0094(9) 0.0182(10)
C6 0.0309(12) 0.0253(11) 0.0329(13) 0.0090(10) 0.0162(10) 0.0130(10)
N4 0.0253(10) 0.0262(10) 0.0277(10) 0.0055(8) 0.0060(8) 0.0123(8)
OW 0.0619(18) 0.077(2) 0.087(2) 0.0266(15) 0.0436(17) 0.0093(17)

loop_
_atom_type_symbol
_atom_type_description
_atom_type_scat_dispersion_real
_atom_type_scat_dispersion_imag
_atom_type_scat_source
Al Al 0.0560 0.0520 'International Tables Vol C Tables 4.2.6.8 and 6.1.1.4'
F F 0.0140 0.0100 'International Tables Vol C Tables 4.2.6.8 and 6.1.1.4'
N N 0.0061 0.0033 'International Tables Vol C Tables 4.2.6.8 and 6.1.1.4'
C C 0.0033 0.0016 'International Tables Vol C Tables 4.2.6.8 and 6.1.1.4'
H H 0.0000 0.0000 'International Tables Vol C Tables 4.2.6.8 and 6.1.1.4'
O O 0.0106 0.0060 'International Tables Vol C Tables 4.2.6.8 and 6.1.1.4'

loop_
_geom_angle_atom_site_label_1
_geom_angle_atom_site_label_2
_geom_angle_atom_site_label_3
_geom_angle_site_symmetry_1
_geom_angle_site_symmetry_3
_geom_angle
_geom_angle_publ_flag
F2 Al1 F4 . . 94.02(8) ?
F2 Al1 F3 . . 90.91(8) ?
F4 Al1 F3 . . 94.33(8) ?
F2 Al1 F5 . . 179.04(7) ?
F4 Al1 F5 . . 86.89(7) ?
F3 Al1 F5 . . 89.34(8) ?
F2 Al1 F1 . 2_655 90.03(7) ?
F4 Al1 F1 . 2_655 170.15(7) ?
F3 Al1 F1 . 2_655 94.58(7) ?
F5 Al1 F1 . 2_655 89.02(7) ?
F2 Al1 F1 . . 90.88(7) ?
F4 Al1 F1 . . 93.69(7) ?
F3 Al1 F1 . . 171.64(7) ?
F5 Al1 F1 . . 88.75(7) ?
F1 Al1 F1 2_655 . 77.26(7) ?
F7 Al2 F8 . . 96.81(8) ?
F7 Al2 F10 . . 91.94(8) ?
F8 Al2 F10 . . 90.26(7) ?
F7 Al2 F9 . . 93.71(8) ?
F8 Al2 F9 . . 90.88(8) ?
F10 Al2 F9 . . 174.06(8) ?
F7 Al2 F6 . . 92.51(7) ?
F8 Al2 F6 . . 170.67(7) ?
F10 Al2 F6 . . 89.78(7) ?
F9 Al2 F6 . . 88.15(7) ?
F7 Al2 F6 . 2_554 169.37(7) ?
F8 Al2 F6 . 2_554 93.79(7) ?
F10 Al2 F6 . 2_554 87.26(7) ?
F9 Al2 F6 . 2_554 86.85(7) ?
F6 Al2 F6 . 2_554 76.89(7) ?
C5 N1 C3 . . 112.54(18) ?
C5 N1 C1 . . 109.66(17) ?
C3 N1 C1 . . 114.30(17) ?
C5 N1 H1A . . 106.6 ?
C3 N1 H1A . . 106.6 ?
C1 N1 H1A . . 106.6 ?
N1 C1 C2 . . 114.29(18) ?
N1 C1 H1B . . 108.7 ?
C2 C1 H1B . . 108.7 ?
N1 C1 H1C . . 108.7 ?
C2 C1 H1C . . 108.7 ?
H1B C1 H1C . . 107.6 ?
N2 C2 C1 . . 112.21(19) ?
N2 C2 H2D . . 109.2 ?
C1 C2 H2D . . 109.2 ?
N2 C2 H2E . . 109.2 ?
C1 C2 H2E . . 109.2 ?
H2D C2 H2E . . 107.9 ?
C2 N2 H2A . . 109.5 ?
C2 N2 H2B . . 109.5 ?
H2A N2 H2B . . 109.5 ?
C2 N2 H2C . . 109.5 ?
H2A N2 H2C . . 109.5 ?
H2B N2 H2C . . 109.5 ?
N1 C3 C4 . . 112.31(18) ?
N1 C3 H3D . . 109.1 ?
C4 C3 H3D . . 109.1 ?
N1 C3 H3E . . 109.1 ?
C4 C3 H3E . . 109.1 ?
H3D C3 H3E . . 107.9 ?
N3 C4 C3 . . 109.57(19) ?
N3 C4 H4D . . 109.8 ?
C3 C4 H4D . . 109.8 ?
N3 C4 H4E . . 109.8 ?
C3 C4 H4E . . 109.8 ?
H4D C4 H4E . . 108.2 ?
C4 N3 H3A . . 109.5 ?
C4 N3 H3B . . 109.5 ?
H3A N3 H3B . . 109.5 ?
C4 N3 H3C . . 109.5 ?
H3A N3 H3C . . 109.5 ?
H3B N3 H3C . . 109.5 ?
N1 C5 C6 . . 111.04(19) ?
N1 C5 H5A . . 109.4 ?
C6 C5 H5A . . 109.4 ?
N1 C5 H5B . . 109.4 ?
C6 C5 H5B . . 109.4 ?
H5A C5 H5B . . 108.0 ?
N4 C6 C5 . . 111.6(2) ?
N4 C6 H6A . . 109.3 ?
C5 C6 H6A . . 109.3 ?
N4 C6 H6B . . 109.3 ?
C5 C6 H6B . . 109.3 ?
H6A C6 H6B . . 108.0 ?
C6 N4 H4A . . 109.5 ?
C6 N4 H4B . . 109.5 ?
H4A N4 H4B . . 109.5 ?
C6 N4 H4C . . 109.5 ?
H4A N4 H4C . . 109.5 ?
H4B N4 H4C . . 109.5 ?
H1W OW H2W . . 108.0(3) ?

loop_
_geom_bond_atom_site_label_1
_geom_bond_atom_site_label_2
_geom_bond_site_symmetry_2
_geom_bond_distance
_geom_bond_publ_flag
Al1 F2 . 1.7538(15) y
Al1 F4 . 1.7802(16) y
Al1 F3 . 1.7842(16) y
Al1 F5 . 1.7989(15) y
Al1 F1 2_655 1.8821(15) y
Al1 F1 . 1.8859(15) y
Al2 F7 . 1.7610(17) y
Al2 F8 . 1.7742(15) y
Al2 F10 . 1.7822(15) y
Al2 F9 . 1.7848(15) y
Al2 F6 . 1.8955(15) y
Al2 F6 2_554 1.9117(16) ?
F1 Al1 2_655 1.8821(15) ?
F1 F1 2_655 2.352(3) ?
F1 F2 2_655 2.5734(19) ?
F1 F5 . 2.5776(19) ?
F1 F5 2_655 2.581(2) ?
F1 F2 . 2.595(2) ?
F1 F4 . 2.675(2) ?
F1 F3 2_655 2.695(2) ?
F2 F3 . 2.522(2) ?
F2 F1 2_655 2.5734(19) ?
F2 F4 . 2.585(2) ?
F2 F5 2_655 2.917(2) ?
F3 F5 . 2.519(2) ?
F3 F4 . 2.614(2) ?
F3 F1 2_655 2.695(2) ?
F4 F5 . 2.4611(19) ?
F5 F1 2_655 2.581(2) ?
F5 F2 2_655 2.917(2) ?
F6 Al2 2_554 1.9117(16) ?
F6 F6 2_554 2.367(3) ?
F6 F9 2_554 2.543(2) ?
F6 F10 2_554 2.550(2) ?
F6 F9 . 2.5613(19) ?
F6 F10 . 2.597(2) ?
F6 F7 . 2.643(2) ?
F6 F8 2_554 2.693(2) ?
F7 F10 . 2.547(2) ?
F7 F9 . 2.587(2) ?
F7 F8 . 2.644(2) ?
F8 F10 . 2.520(2) ?
F8 F9 . 2.536(2) ?
F8 F6 2_554 2.693(2) ?
F9 F6 2_554 2.543(2) ?
F9 F10 2_554 2.825(2) ?
F10 F6 2_554 2.550(2) ?
F10 F9 2_554 2.825(2) ?
N1 C5 . 1.502(3) y
N1 C3 . 1.505(3) y
N1 C1 . 1.508(3) y
N1 H1A . 0.9100 ?
C1 C2 . 1.517(3) y
C1 H1B . 0.9700 ?
C1 H1C . 0.9700 ?
C2 N2 . 1.482(3) y
C2 H2D . 0.9700 ?
C2 H2E . 0.9700 ?
N2 H2A . 0.8900 ?
N2 H2B . 0.8900 ?
N2 H2C . 0.8900 ?
C3 C4 . 1.519(3) y
C3 H3D . 0.9700 ?
C3 H3E . 0.9700 ?
C4 N3 . 1.478(3) y
C4 H4D . 0.9700 ?
C4 H4E . 0.9700 ?
N3 H3A . 0.8900 ?
N3 H3B . 0.8900 ?
N3 H3C . 0.8900 ?
C5 C6 . 1.520(3) y
C5 H5A . 0.9700 ?
C5 H5B . 0.9700 ?
C6 N4 . 1.472(3) y
C6 H6A . 0.9700 ?
C6 H6B . 0.9700 ?
N4 H4A . 0.8900 ?
N4 H4B . 0.8900 ?
N4 H4C . 0.8900 ?
OW H1W . 0.895(3) ?
OW H2W . 0.927(3) ?

loop_
_geom_hbond_atom_site_label_D
_geom_hbond_atom_site_label_H
_geom_hbond_atom_site_label_A
_geom_hbond_site_symmetry_A
_geom_hbond_distance_DH
_geom_hbond_distance_HA
_geom_hbond_distance_DA
_geom_hbond_angle_DHA
N1 H1A F4 1_455 0.91 1.89 2.738(2) 154.3
N1 H1A F5 1_455 0.91 2.14 2.796(2) 128.7
N2 H2A F5 2_655 0.89 1.81 2.683(2) 167.3
N2 H2B F7 . 0.89 1.79 2.678(3) 174.8
N2 H2C F3 1_455 0.89 2.03 2.814(3) 145.9
N3 H3A F10 2_565 0.89 1.95 2.764(2) 151.7
N3 H3B F3 2_665 0.89 1.88 2.771(3) 177.2
N3 H3C F9 2_665 0.89 1.83 2.650(2) 152.0
N4 H4A F2 2 0.89 2.10 2.884(3) 146.4
N4 H4B OW 1_455 0.89 1.88 2.694(4) 150.4
N4 H4C F10 1_556 0.89 2.17 2.884(3) 136.3
N4 H4C F9 2 0.89 2.27 2.869(3) 124.8
OW H1W F8 1_556 0.895(3) 1.6924(15) 2.584(3) 173.8(2)
OW H2W F8 2_665 0.927(3) 1.8713(16) 2.786(4) 168.8(2)
